data_2214735
loop_
_publ_author_name
'Raja Ansar Hussain Khan'
'Rashid Iqbal'
Habib-ur-Rehman
'Ghulam Qadeer'
'Wai-Yeung Wong '

_publ_section_title 3-(4-Fluorobenzyl)-4-(2-methoxyphenyl)-1<i>H</i>-1,2,4-triazole-5(4<i>H</i>)-thione
_journal_coeditor_code HK2291
_journal_issue 8
_journal_name_full 'Acta Crystallographica Section E'
_journal_page_first o3501
_journal_page_last o3501
_journal_paper_doi 10.1107/S1600536807033879
_journal_volume 63
_journal_year 2007
_chemical_formula_iupac 'C16 H14 F N3 O S'
_chemical_formula_moiety 'C16 H14 F N3 O S'
_chemical_formula_sum 'C16 H14 F N3 O S'
_chemical_formula_weight 315.36
_chemical_melting_point 464.0(10)
_chemical_name_systematic
;
3-(4-Fluorobenzyl)-4-(2-methoxyphenyl)-1H-1,2,4-triazole-5(4H)-thione
;
_space_group_IT_number 14
_symmetry_cell_setting monoclinic
_symmetry_space_group_name_Hall '-P 2yn'
_symmetry_space_group_name_H-M 'P 1 21/n 1'
_atom_sites_solution_hydrogens geom
_atom_sites_solution_primary direct
_atom_sites_solution_secondary difmap
_audit_creation_method SHELXL-97
_cell_angle_alpha 90.00
_cell_angle_beta 91.956(2)
_cell_angle_gamma 90.00
_cell_formula_units_Z 4
_cell_length_a 7.4910(7)
_cell_length_b 16.1656(15)
_cell_length_c 12.9147(12)
_cell_measurement_reflns_used 5348
_cell_measurement_temperature 298(2)
_cell_measurement_theta_max 26.37
_cell_measurement_theta_min 2.44
_cell_volume 1563.0(3)
_computing_cell_refinement 'SAINT (Bruker, 1999)'
_computing_data_collection 'SMART (Bruker, 1998)'
_computing_data_reduction SAINT
_computing_molecular_graphics 'SHELXTL (Bruker, 1999)'
_computing_publication_material SHELXTL
_computing_structure_refinement 'SHELXL97 (Sheldrick, 1997)'
_computing_structure_solution 'SIR2004 (Burla <i>et al.</i>,  2005)'
_diffrn_ambient_temperature 298(2)
_diffrn_measured_fraction_theta_full 0.996
_diffrn_measured_fraction_theta_max 0.996
_diffrn_measurement_device_type 'Bruker SMART CCD area-dedector'
_diffrn_measurement_method '\w and \f'
_diffrn_radiation_monochromator graphite
_diffrn_radiation_source 'fine-focus sealed tube'
_diffrn_radiation_type MoK\a
_diffrn_radiation_wavelength 0.71073
_diffrn_reflns_av_R_equivalents 0.0156
_diffrn_reflns_av_sigmaI/netI 0.0174
_diffrn_reflns_limit_h_max 8
_diffrn_reflns_limit_h_min -8
_diffrn_reflns_limit_k_max 9
_diffrn_reflns_limit_k_min -19
_diffrn_reflns_limit_l_max 15
_diffrn_reflns_limit_l_min -15
_diffrn_reflns_number 7491
_diffrn_reflns_theta_full 25.00
_diffrn_reflns_theta_max 25.00
_diffrn_reflns_theta_min 2.52
_exptl_absorpt_coefficient_mu 0.222
_exptl_absorpt_correction_T_max 0.950
_exptl_absorpt_correction_T_min 0.873
_exptl_absorpt_correction_type multi-scan
_exptl_absorpt_process_details '(SADABS; Sheldrick, 1996)'
_exptl_crystal_colour colourless
_exptl_crystal_density_diffrn 1.340
_exptl_crystal_density_method 'not measured'
_exptl_crystal_description block
_exptl_crystal_F_000 656
_exptl_crystal_size_max 0.30
_exptl_crystal_size_mid 0.24
_exptl_crystal_size_min 0.22
_refine_diff_density_max 0.188
_refine_diff_density_min -0.184
_refine_ls_extinction_method none
_refine_ls_goodness_of_fit_ref 1.025
_refine_ls_hydrogen_treatment mixed
_refine_ls_matrix_type full
_refine_ls_number_parameters 203
_refine_ls_number_reflns 2735
_refine_ls_number_restraints 0
_refine_ls_restrained_S_all 1.025
_refine_ls_R_factor_all 0.0431
_refine_ls_R_factor_gt 0.0327
_refine_ls_shift/su_max 0.000
_refine_ls_shift/su_mean 0.000
_refine_ls_structure_factor_coef Fsqd
_refine_ls_weighting_details 'calc w=1/[\s^2^(Fo^2^)+(0.0403P)^2^+0.323P] where P=(Fo^2^+2Fc^2^)/3'
_refine_ls_weighting_scheme calc
_refine_ls_wR_factor_gt 0.0835
_refine_ls_wR_factor_ref 0.0914
_reflns_number_gt 2209
_reflns_number_total 2735
_reflns_threshold_expression I>2\s(I)
_cod_data_source_file hk2291.cif
_cod_data_source_block I
_cod_original_sg_symbol_H-M 'P 21/n'
_cod_database_code 2214735
_cod_database_fobs_code 2214735

loop_
_symmetry_equiv_pos_as_xyz
'x, y, z'
'-x+1/2, y+1/2, -z+1/2'
'-x, -y, -z'
'x-1/2, -y-1/2, z-1/2'

loop_
_atom_site_type_symbol
_atom_site_label
_atom_site_fract_x
_atom_site_fract_y
_atom_site_fract_z
_atom_site_U_iso_or_equiv
_atom_site_adp_type
_atom_site_calc_flag
_atom_site_refinement_flags
_atom_site_occupancy
S S1 0.06617(6) 0.05788(3) 0.15775(4) 0.07306(18) Uani d . 1
O O1 0.30466(16) 0.27259(7) 0.13357(9) 0.0683(3) Uani d . 1
N N1 0.38497(16) 0.11534(7) 0.08812(10) 0.0531(3) Uani d . 1
N N2 0.2222(2) 0.05914(9) -0.02932(11) 0.0610(4) Uani d . 1
H H1 0.141(2) 0.0337(11) -0.0595(15) 0.069(5) Uiso d . 1
N N3 0.3773(2) 0.07973(9) -0.07693(11) 0.0644(4) Uani d . 1
F F1 0.7511(3) 0.48608(9) 0.02635(19) 0.1811(9) Uani d . 1
C C1 0.2793(3) 0.35942(12) 0.14504(18) 0.0876(6) Uani d . 1
H H1A 0.2010 0.3793 0.0902 0.131 Uiso calc R 1
H H1B 0.3925 0.3870 0.1421 0.131 Uiso calc R 1
H H1C 0.2274 0.3704 0.2106 0.131 Uiso calc R 1
C C2 0.4123(2) 0.23355(10) 0.20422(12) 0.0547(4) Uani d . 1
C C3 0.4880(2) 0.26997(12) 0.29317(13) 0.0662(5) Uani d . 1
H H3A 0.4650 0.3252 0.3080 0.079 Uiso calc R 1
C C4 0.5963(3) 0.22433(15) 0.35849(15) 0.0792(6) Uani d . 1
H H4A 0.6462 0.2490 0.4178 0.095 Uiso calc R 1
C C5 0.6325(3) 0.14310(15) 0.33837(16) 0.0866(6) Uani d . 1
H H5A 0.7066 0.1131 0.3838 0.104 Uiso calc R 1
C C6 0.5588(2) 0.10541(12) 0.25025(15) 0.0719(5) Uani d . 1
H H6A 0.5821 0.0501 0.2363 0.086 Uiso calc R 1
C C7 0.4511(2) 0.15124(10) 0.18398(12) 0.0532(4) Uani d . 1
C C8 0.2221(2) 0.07788(9) 0.07140(12) 0.0550(4) Uani d . 1
C C9 0.4741(2) 0.11411(9) -0.00335(13) 0.0564(4) Uani d . 1
C C10 0.6603(2) 0.14446(11) -0.01445(15) 0.0667(5) Uani d . 1
H H10A 0.7006 0.1283 -0.0821 0.080 Uiso calc R 1
H H10B 0.7370 0.1172 0.0371 0.080 Uiso calc R 1
C C11 0.6828(2) 0.23688(10) -0.00278(13) 0.0563(4) Uani d . 1
C C12 0.6120(3) 0.29033(13) -0.07650(15) 0.0731(5) Uani d . 1
H H12A 0.5470 0.2694 -0.1332 0.088 Uiso calc R 1
C C13 0.6366(3) 0.37436(14) -0.0671(2) 0.0961(7) Uani d . 1
H H13A 0.5907 0.4105 -0.1174 0.115 Uiso calc R 1
C C14 0.7288(4) 0.40306(13) 0.0170(2) 0.1012(7) Uani d . 1
C C15 0.7993(3) 0.35367(14) 0.0920(2) 0.0924(7) Uani d . 1
H H15A 0.8606 0.3758 0.1493 0.111 Uiso calc R 1
C C16 0.7777(2) 0.26923(11) 0.08116(15) 0.0699(5) Uani d . 1
H H16A 0.8277 0.2338 0.1310 0.084 Uiso calc R 1

loop_
_atom_site_aniso_label
_atom_site_aniso_U_11
_atom_site_aniso_U_22
_atom_site_aniso_U_33
_atom_site_aniso_U_12
_atom_site_aniso_U_13
_atom_site_aniso_U_23
S1 0.0624(3) 0.0913(4) 0.0649(3) -0.0217(2) -0.0057(2) -0.0104(2)
O1 0.0728(7) 0.0605(7) 0.0703(7) 0.0086(6) -0.0161(6) -0.0076(6)
N1 0.0534(7) 0.0482(7) 0.0570(8) -0.0037(6) -0.0081(6) -0.0051(6)
N2 0.0668(9) 0.0547(8) 0.0606(9) -0.0108(7) -0.0120(7) -0.0068(6)
N3 0.0756(9) 0.0557(8) 0.0616(8) -0.0073(7) -0.0012(7) -0.0073(7)
F1 0.223(2) 0.0594(9) 0.261(2) -0.0284(10) -0.0003(18) 0.0010(11)
C1 0.1005(15) 0.0630(12) 0.0987(15) 0.0142(10) -0.0065(12) -0.0051(11)
C2 0.0479(8) 0.0622(10) 0.0538(9) -0.0068(7) -0.0018(7) -0.0046(7)
C3 0.0608(10) 0.0775(12) 0.0602(10) -0.0129(9) 0.0007(8) -0.0153(9)
C4 0.0718(12) 0.1044(16) 0.0603(11) -0.0187(11) -0.0144(9) -0.0084(11)
C5 0.0796(13) 0.1053(17) 0.0727(13) -0.0062(12) -0.0295(10) 0.0160(12)
C6 0.0698(11) 0.0690(11) 0.0759(12) -0.0011(9) -0.0147(9) 0.0092(9)
C7 0.0483(8) 0.0581(9) 0.0527(8) -0.0081(7) -0.0053(7) -0.0016(7)
C8 0.0573(9) 0.0456(8) 0.0612(10) -0.0029(7) -0.0124(7) -0.0031(7)
C9 0.0632(9) 0.0453(8) 0.0605(10) 0.0002(7) -0.0012(8) -0.0027(7)
C10 0.0620(10) 0.0619(10) 0.0766(12) 0.0005(8) 0.0072(8) -0.0069(9)
C11 0.0489(8) 0.0581(9) 0.0621(10) -0.0014(7) 0.0063(7) 0.0024(8)
C12 0.0714(11) 0.0802(13) 0.0676(11) 0.0055(9) 0.0007(9) 0.0058(10)
C13 0.1059(17) 0.0745(15) 0.1082(18) 0.0126(12) 0.0100(14) 0.0312(13)
C14 0.1111(18) 0.0557(13) 0.137(2) -0.0129(12) 0.0083(17) 0.0055(14)
C15 0.0853(14) 0.0778(14) 0.1133(18) -0.0219(11) -0.0074(12) -0.0179(13)
C16 0.0611(10) 0.0703(11) 0.0776(12) -0.0053(8) -0.0070(9) 0.0046(9)

loop_
_atom_type_symbol
_atom_type_description
_atom_type_scat_dispersion_real
_atom_type_scat_dispersion_imag
_atom_type_scat_source
C C 0.0033 0.0016 'International Tables Vol C Tables 4.2.6.8 and 6.1.1.4'
H H 0.0000 0.0000 'International Tables Vol C Tables 4.2.6.8 and 6.1.1.4'
N N 0.0061 0.0033 'International Tables Vol C Tables 4.2.6.8 and 6.1.1.4'
O O 0.0106 0.0060 'International Tables Vol C Tables 4.2.6.8 and 6.1.1.4'
F F 0.0171 0.0103 'International Tables Vol C Tables 4.2.6.8 and 6.1.1.4'
S S 0.1246 0.1234 'International Tables Vol C Tables 4.2.6.8 and 6.1.1.4'

loop_
_geom_angle_atom_site_label_1
_geom_angle_atom_site_label_2
_geom_angle_atom_site_label_3
_geom_angle
O1 C1 H1A 109.5
O1 C1 H1B 109.5
H1A C1 H1B 109.5
O1 C1 H1C 109.5
H1A C1 H1C 109.5
H1B C1 H1C 109.5
O1 C2 C7 116.35(13)
O1 C2 C3 125.11(16)
C7 C2 C3 118.54(15)
C4 C3 C2 119.80(18)
C4 C3 H3A 120.1
C2 C3 H3A 120.1
C3 C4 C5 121.25(17)
C3 C4 H4A 119.4
C5 C4 H4A 119.4
C4 C5 C6 120.07(18)
C4 C5 H5A 120.0
C6 C5 H5A 120.0
C7 C6 C5 118.86(18)
C7 C6 H6A 120.6
C5 C6 H6A 120.6
C6 C7 C2 121.47(15)
C6 C7 N1 119.73(15)
C2 C7 N1 118.69(13)
N2 C8 N1 102.91(14)
N2 C8 S1 128.94(12)
N1 C8 S1 128.12(12)
N3 C9 N1 111.00(14)
N3 C9 C10 124.82(16)
N1 C9 C10 124.11(14)
C9 C10 C11 114.68(14)
C9 C10 H10A 108.6
C11 C10 H10A 108.6
C9 C10 H10B 108.6
C11 C10 H10B 108.6
H10A C10 H10B 107.6
C12 C11 C16 118.76(17)
C12 C11 C10 120.82(16)
C16 C11 C10 120.41(16)
C13 C12 C11 120.7(2)
C13 C12 H12A 119.6
C11 C12 H12A 119.6
C14 C13 C12 118.3(2)
C14 C13 H13A 120.9
C12 C13 H13A 120.9
C15 C14 C13 123.5(2)
C15 C14 F1 118.5(3)
C13 C14 F1 118.0(3)
C14 C15 C16 118.1(2)
C14 C15 H15A 120.9
C16 C15 H15A 120.9
C11 C16 C15 120.64(19)
C11 C16 H16A 119.7
C15 C16 H16A 119.7
C8 N1 C9 108.26(13)
C8 N1 C7 126.22(13)
C9 N1 C7 125.52(13)
C8 N2 N3 114.16(14)
C8 N2 H1 123.4(13)
N3 N2 H1 122.3(13)
C9 N3 N2 103.63(14)
C2 O1 C1 117.90(14)

loop_
_geom_bond_atom_site_label_1
_geom_bond_atom_site_label_2
_geom_bond_distance
C1 O1 1.425(2)
C1 H1A 0.9600
C1 H1B 0.9600
C1 H1C 0.9600
C2 O1 1.3529(19)
C2 C7 1.389(2)
C2 C3 1.394(2)
C3 C4 1.366(3)
C3 H3A 0.9300
C4 C5 1.368(3)
C4 H4A 0.9300
C5 C6 1.389(3)
C5 H5A 0.9300
C6 C7 1.373(2)
C6 H6A 0.9300
C7 N1 1.4397(19)
C8 N2 1.336(2)
C8 N1 1.3725(19)
C8 S1 1.6738(17)
C9 N3 1.300(2)
C9 N1 1.377(2)
C9 C10 1.490(2)
C10 C11 1.510(2)
C10 H10A 0.9700
C10 H10B 0.9700
C11 C12 1.378(2)
C11 C16 1.379(2)
C12 C13 1.376(3)
C12 H12A 0.9300
C13 C14 1.349(3)
C13 H13A 0.9300
C14 C15 1.349(3)
C14 F1 1.357(3)
C15 C16 1.381(3)
C15 H15A 0.9300
C16 H16A 0.9300
N2 N3 1.374(2)
N2 H1 0.824(19)

loop_
_geom_hbond_atom_site_label_D
_geom_hbond_atom_site_label_H
_geom_hbond_atom_site_label_A
_geom_hbond_site_symmetry_A
_geom_hbond_distance_DH
_geom_hbond_distance_HA
_geom_hbond_distance_DA
_geom_hbond_angle_DHA
N2 H1 S1 3_555 0.824(19) 2.465(17) 3.2789(16) 171.1(16)
C5 H5A F1 2_645 0.93 2.37 3.186(3) 146

loop_
_cod_related_entry_id
_cod_related_entry_database
_cod_related_entry_code
1 ChemSpider 21123856
